data_7226149
loop_
_publ_author_name
'Khavasi, Hamid Reza'
'Kavand, Sima'

_publ_section_title
;
 \p-Stacking synthon repetitivity in coordination compounds
;
_journal_issue 25
_journal_name_full CrystEngComm
_journal_page_first 4760
_journal_paper_doi 10.1039/C6CE00838K
_journal_volume 18
_journal_year 2016
_chemical_formula_sum 'C15 H10 Cl N3 O'
_chemical_formula_weight 283.71
_chemical_name_systematic
; 
 ? 
;
_space_group_IT_number 14
_symmetry_cell_setting monoclinic
_symmetry_space_group_name_Hall '-P 2yn'
_symmetry_space_group_name_H-M 'P 1 21/n 1'
_atom_sites_solution_hydrogens geom
_atom_sites_solution_primary direct
_atom_sites_solution_secondary difmap
_audit_creation_method SHELXL-97
_audit_update_record
;
2014-07-29 deposited with the CCDC.
2016-05-24 downloaded from the CCDC.
;
_cell_angle_alpha 90.00
_cell_angle_beta 93.432(10)
_cell_angle_gamma 90.00
_cell_formula_units_Z 4
_cell_length_a 5.0499(7)
_cell_length_b 13.8172(11)
_cell_length_c 18.221(2)
_cell_measurement_reflns_used 13735
_cell_measurement_temperature 298(2)
_cell_measurement_theta_max 29.19
_cell_measurement_theta_min 2.24
_cell_volume 1269.1(2)
_computing_cell_refinement 'X-Area 1.31 (Stoe & Cie GmbH, 2005)'
_computing_data_collection 'X-Area 1.31 (Stoe & Cie GmbH, 2005)'
_computing_data_reduction 'X-Area 1.31 (Stoe & Cie GmbH, 2005)'
_computing_molecular_graphics 'ORTEP-3 for Windows (Farrugia, 1997)'
_computing_publication_material 'WinGX (Farrugia, 1999)'
_computing_structure_refinement 'SHELXL-97 (Sheldrick, 1997)'
_computing_structure_solution 'SHELXS-97 (Sheldrick, 1990)'
_diffrn_ambient_temperature 298(2)
_diffrn_detector_area_resol_mean '0.15 mm'
_diffrn_measured_fraction_theta_full 0.997
_diffrn_measured_fraction_theta_max 0.997
_diffrn_measurement_device_type 'STOE IPDS II'
_diffrn_measurement_method 'rotation method'
_diffrn_radiation_monochromator graphite
_diffrn_radiation_source 'fine-focus sealed tube'
_diffrn_radiation_type MoK\a
_diffrn_radiation_wavelength 0.71073
_diffrn_reflns_av_R_equivalents 0.1001
_diffrn_reflns_av_sigmaI/netI 0.0678
_diffrn_reflns_limit_h_max 6
_diffrn_reflns_limit_h_min -6
_diffrn_reflns_limit_k_max 18
_diffrn_reflns_limit_k_min -15
_diffrn_reflns_limit_l_max 24
_diffrn_reflns_limit_l_min -24
_diffrn_reflns_number 13735
_diffrn_reflns_theta_full 29.19
_diffrn_reflns_theta_max 29.19
_diffrn_reflns_theta_min 2.24
_diffrn_standards_number 0
_exptl_absorpt_coefficient_mu 0.299
_exptl_absorpt_correction_T_max 0.977
_exptl_absorpt_correction_T_min 0.966
_exptl_absorpt_correction_type numerical
_exptl_absorpt_process_details 'shape of crystal determined optically'
_exptl_crystal_colour Colorless
_exptl_crystal_density_diffrn 1.485
_exptl_crystal_density_method 'not measured'
_exptl_crystal_description Block
_exptl_crystal_F_000 584
_exptl_crystal_size_max 0.40
_exptl_crystal_size_mid 0.10
_exptl_crystal_size_min 0.08
_refine_diff_density_max 0.196
_refine_diff_density_min -0.246
_refine_diff_density_rms 0.048
_refine_ls_extinction_coef 0.0071(13)
_refine_ls_extinction_expression Fc^*^=kFc[1+0.001xFc^2^\l^3^/sin(2\q)]^-1/4^
_refine_ls_extinction_method SHELXL
_refine_ls_goodness_of_fit_ref 1.201
_refine_ls_hydrogen_treatment constr
_refine_ls_matrix_type full
_refine_ls_number_parameters 182
_refine_ls_number_reflns 3416
_refine_ls_number_restraints 0
_refine_ls_restrained_S_all 1.201
_refine_ls_R_factor_all 0.1609
_refine_ls_R_factor_gt 0.0989
_refine_ls_shift/su_max 0.002
_refine_ls_shift/su_mean 0.000
_refine_ls_structure_factor_coef Fsqd
_refine_ls_weighting_details 'calc w=1/[\s^2^(Fo^2^)+(0.0302P)^2^+0.7376P] where P=(Fo^2^+2Fc^2^)/3'
_refine_ls_weighting_scheme calc
_refine_ls_wR_factor_gt 0.1368
_refine_ls_wR_factor_ref 0.1555
_reflns_number_gt 2063
_reflns_number_total 3416
_reflns_threshold_expression >2sigma(I)
_cod_data_source_file c6ce00838k2.cif
_cod_data_source_block c:\determination\solution\c-test6\c-test6
_cod_depositor_comments
;
The following automatic conversions were performed:

'_symmetry_cell_setting' value 'Monoclinic' changed to 'monoclinic'
according to
/usr/data/users/saulius/crontab/automatic-downloads/current/RSC/lib/dictionaries/cif_core.dic
dictionary named 'cif_core.dic' version 2.4.2 from 2011-04-26.

Automatic conversion script
Id: cif_fix_values 4268 2015-11-12 08:31:59Z antanas 
;
_cod_original_cell_volume 1269.1(3)
_cod_original_sg_symbol_H-M P21/n
_cod_original_formula_sum 'C15 H10 Cl1 N3 O1'
_cod_database_code 7226149

loop_
_symmetry_equiv_pos_as_xyz
'x, y, z'
'-x+1/2, y+1/2, -z+1/2'
'-x, -y, -z'
'x-1/2, -y-1/2, z-1/2'

loop_
_atom_site_label
_atom_site_type_symbol
_atom_site_fract_x
_atom_site_fract_y
_atom_site_fract_z
_atom_site_U_iso_or_equiv
_atom_site_adp_type
_atom_site_occupancy
_atom_site_symmetry_multiplicity
_atom_site_calc_flag
_atom_site_refinement_flags
C1 C 1.6005(7) 0.0672(3) 0.1202(2) 0.0595(10) Uani 1 1 d .
H1 H 1.6194 0.0291 0.1623 0.071 Uiso 1 1 calc R
C2 C 1.7622(7) 0.0500(3) 0.0635(2) 0.0550(9) Uani 1 1 d .
H2 H 1.8870 0.0006 0.0686 0.066 Uiso 1 1 calc R
C3 C 1.5641(7) 0.1710(3) -0.00142(19) 0.0553(9) Uani 1 1 d .
H3 H 1.5473 0.2093 -0.0434 0.066 Uiso 1 1 calc R
C4 C 1.3987(6) 0.1889(2) 0.05503(17) 0.0427(7) Uani 1 1 d .
C5 C 1.1991(7) 0.2686(2) 0.04861(18) 0.0455(8) Uani 1 1 d .
C6 C 0.8740(6) 0.3500(2) 0.12671(16) 0.0419(7) Uani 1 1 d .
C7 C 0.7993(7) 0.4230(3) 0.07903(19) 0.0523(9) Uani 1 1 d .
H7 H 0.8758 0.4280 0.0340 0.063 Uiso 1 1 calc R
C8 C 0.6065(8) 0.4904(3) 0.0983(2) 0.0568(9) Uani 1 1 d .
H8 H 0.5575 0.5403 0.0660 0.068 Uiso 1 1 calc R
C9 C 0.4917(7) 0.4835(3) 0.1633(2) 0.0536(9) Uani 1 1 d .
C10 C 0.5593(6) 0.4091(2) 0.21414(18) 0.0464(8) Uani 1 1 d .
C11 C 0.4407(7) 0.3986(3) 0.2826(2) 0.0635(11) Uani 1 1 d .
H11 H 0.3121 0.4427 0.2955 0.076 Uiso 1 1 calc R
C12 C 0.5119(8) 0.3255(3) 0.3296(2) 0.0663(11) Uani 1 1 d .
H12 H 0.4329 0.3204 0.3742 0.080 Uiso 1 1 calc R
C13 C 0.7011(8) 0.2584(3) 0.3115(2) 0.0604(10) Uani 1 1 d .
H13 H 0.7472 0.2082 0.3438 0.072 Uiso 1 1 calc R
C14 C 0.8195(7) 0.2656(3) 0.24660(17) 0.0486(8) Uani 1 1 d .
H14 H 0.9465 0.2200 0.2354 0.058 Uiso 1 1 calc R
C15 C 0.7546(6) 0.3405(2) 0.19573(17) 0.0414(7) Uani 1 1 d .
N1 N 1.4176(6) 0.1369(2) 0.11669(15) 0.0514(7) Uani 1 1 d .
N2 N 1.7467(6) 0.1011(2) 0.00213(17) 0.0608(8) Uani 1 1 d .
N3 N 1.0709(5) 0.28194(19) 0.11116(14) 0.0458(7) Uani 1 1 d .
H3B H 1.1165 0.2431 0.1466 0.055 Uiso 1 1 calc R
O1 O 1.1608(5) 0.3152(2) -0.00777(13) 0.0671(8) Uani 1 1 d .
Cl1 Cl 0.2545(2) 0.56963(8) 0.18442(7) 0.0783(4) Uani 1 1 d .

loop_
_atom_site_aniso_label
_atom_site_aniso_U_11
_atom_site_aniso_U_22
_atom_site_aniso_U_33
_atom_site_aniso_U_23
_atom_site_aniso_U_13
_atom_site_aniso_U_12
C1 0.060(2) 0.063(2) 0.058(2) 0.0103(19) 0.0143(18) 0.013(2)
C2 0.047(2) 0.051(2) 0.067(2) -0.0037(18) 0.0117(18) 0.0064(17)
C3 0.057(2) 0.064(2) 0.0463(19) 0.0050(17) 0.0168(17) 0.0050(19)
C4 0.0416(18) 0.0493(19) 0.0380(16) -0.0031(14) 0.0090(14) -0.0031(15)
C5 0.0465(19) 0.048(2) 0.0418(18) -0.0026(15) 0.0045(15) -0.0001(16)
C6 0.0434(18) 0.0434(18) 0.0391(17) -0.0046(14) 0.0040(14) 0.0033(15)
C7 0.058(2) 0.054(2) 0.0452(18) -0.0005(16) 0.0059(16) 0.0048(18)
C8 0.064(2) 0.047(2) 0.058(2) 0.0007(17) -0.0073(19) 0.0082(19)
C9 0.0431(19) 0.049(2) 0.068(2) -0.0165(18) -0.0004(17) 0.0055(16)
C10 0.0394(17) 0.051(2) 0.0492(19) -0.0144(15) 0.0057(15) -0.0053(15)
C11 0.047(2) 0.074(3) 0.071(3) -0.026(2) 0.0190(19) -0.006(2)
C12 0.065(3) 0.081(3) 0.056(2) -0.011(2) 0.025(2) -0.015(2)
C13 0.064(2) 0.069(3) 0.050(2) 0.0014(19) 0.0120(19) -0.009(2)
C14 0.050(2) 0.057(2) 0.0401(18) -0.0022(16) 0.0107(15) -0.0010(17)
C15 0.0421(17) 0.0431(18) 0.0392(16) -0.0071(14) 0.0027(14) -0.0034(15)
N1 0.0504(17) 0.0578(19) 0.0475(16) 0.0044(14) 0.0153(13) 0.0079(15)
N2 0.0565(19) 0.067(2) 0.0609(19) -0.0001(16) 0.0200(15) 0.0104(16)
N3 0.0538(17) 0.0495(16) 0.0351(14) 0.0037(12) 0.0106(12) 0.0082(14)
O1 0.0813(19) 0.0749(18) 0.0468(14) 0.0116(13) 0.0176(13) 0.0200(15)
Cl1 0.0594(6) 0.0639(6) 0.1110(9) -0.0288(6) -0.0008(6) 0.0180(5)

loop_
_atom_type_symbol
_atom_type_description
_atom_type_scat_dispersion_real
_atom_type_scat_dispersion_imag
_atom_type_scat_source
C C 0.0033 0.0016 'International Tables Vol C Tables 4.2.6.8 and 6.1.1.4'
H H 0.0000 0.0000 'International Tables Vol C Tables 4.2.6.8 and 6.1.1.4'
N N 0.0061 0.0033 'International Tables Vol C Tables 4.2.6.8 and 6.1.1.4'
O O 0.0106 0.0060 'International Tables Vol C Tables 4.2.6.8 and 6.1.1.4'
Cl Cl 0.1484 0.1585 'International Tables Vol C Tables 4.2.6.8 and 6.1.1.4'

loop_
_geom_angle_atom_site_label_1
_geom_angle_atom_site_label_2
_geom_angle_atom_site_label_3
_geom_angle
N1 C1 C2 121.9(3)
N1 C1 H1 119.0
C2 C1 H1 119.0
N2 C2 C1 122.4(3)
N2 C2 H2 118.8
C1 C2 H2 118.8
N2 C3 C4 122.6(3)
N2 C3 H3 118.7
C4 C3 H3 118.7
N1 C4 C3 120.9(3)
N1 C4 C5 118.5(3)
C3 C4 C5 120.5(3)
O1 C5 N3 125.3(3)
O1 C5 C4 121.9(3)
N3 C5 C4 112.8(3)
C7 C6 N3 122.3(3)
C7 C6 C15 120.6(3)
N3 C6 C15 117.0(3)
C6 C7 C8 119.9(3)
C6 C7 H7 120.1
C8 C7 H7 120.1
C9 C8 C7 120.7(3)
C9 C8 H8 119.6
C7 C8 H8 119.6
C8 C9 C10 121.8(3)
C8 C9 Cl1 118.7(3)
C10 C9 Cl1 119.5(3)
C9 C10 C15 118.3(3)
C9 C10 C11 123.5(3)
C15 C10 C11 118.2(3)
C12 C11 C10 121.2(4)
C12 C11 H11 119.4
C10 C11 H11 119.4
C11 C12 C13 120.6(4)
C11 C12 H12 119.7
C13 C12 H12 119.7
C14 C13 C12 120.2(4)
C14 C13 H13 119.9
C12 C13 H13 119.9
C13 C14 C15 121.8(3)
C13 C14 H14 119.1
C15 C14 H14 119.1
C14 C15 C10 118.0(3)
C14 C15 C6 123.3(3)
C10 C15 C6 118.7(3)
C4 N1 C1 116.4(3)
C2 N2 C3 115.7(3)
C5 N3 C6 129.6(3)
C5 N3 H3B 115.2
C6 N3 H3B 115.2

loop_
_geom_bond_atom_site_label_1
_geom_bond_atom_site_label_2
_geom_bond_distance
C1 N1 1.334(4)
C1 C2 1.376(5)
C1 H1 0.9300
C2 N2 1.321(4)
C2 H2 0.9300
C3 N2 1.335(4)
C3 C4 1.386(4)
C3 H3 0.9300
C4 N1 1.332(4)
C4 C5 1.493(5)
C5 O1 1.218(4)
C5 N3 1.357(4)
C6 C7 1.370(5)
C6 N3 1.409(4)
C6 C15 1.433(4)
C7 C8 1.407(5)
C7 H7 0.9300
C8 C9 1.352(5)
C8 H8 0.9300
C9 C10 1.412(5)
C9 Cl1 1.748(4)
C10 C15 1.423(4)
C10 C11 1.423(5)
C11 C12 1.359(6)
C11 H11 0.9300
C12 C13 1.385(5)
C12 H12 0.9300
C13 C14 1.360(5)
C13 H13 0.9300
C14 C15 1.415(4)
C14 H14 0.9300
N3 H3B 0.8600

loop_
_geom_torsion_atom_site_label_1
_geom_torsion_atom_site_label_2
_geom_torsion_atom_site_label_3
_geom_torsion_atom_site_label_4
_geom_torsion
N1 C1 C2 N2 -0.1(6)
N2 C3 C4 N1 0.9(6)
N2 C3 C4 C5 179.5(3)
N1 C4 C5 O1 -175.6(3)
C3 C4 C5 O1 5.8(5)
N1 C4 C5 N3 4.3(4)
C3 C4 C5 N3 -174.3(3)
N3 C6 C7 C8 -178.3(3)
C15 C6 C7 C8 1.0(5)
C6 C7 C8 C9 -0.6(6)
C7 C8 C9 C10 0.0(6)
C7 C8 C9 Cl1 179.7(3)
C8 C9 C10 C15 0.2(5)
Cl1 C9 C10 C15 -179.5(2)
C8 C9 C10 C11 -179.2(3)
Cl1 C9 C10 C11 1.1(5)
C9 C10 C11 C12 179.7(4)
C15 C10 C11 C12 0.3(5)
C10 C11 C12 C13 -0.6(6)
C11 C12 C13 C14 0.6(6)
C12 C13 C14 C15 -0.2(6)
C13 C14 C15 C10 -0.1(5)
C13 C14 C15 C6 -179.6(3)
C9 C10 C15 C14 -179.3(3)
C11 C10 C15 C14 0.1(5)
C9 C10 C15 C6 0.2(4)
C11 C10 C15 C6 179.6(3)
C7 C6 C15 C14 178.7(3)
N3 C6 C15 C14 -1.9(5)
C7 C6 C15 C10 -0.8(5)
N3 C6 C15 C10 178.6(3)
C3 C4 N1 C1 -0.7(5)
C5 C4 N1 C1 -179.3(3)
C2 C1 N1 C4 0.3(5)
C1 C2 N2 C3 0.2(6)
C4 C3 N2 C2 -0.6(5)
O1 C5 N3 C6 -0.9(6)
C4 C5 N3 C6 179.1(3)
C7 C6 N3 C5 -6.9(5)
C15 C6 N3 C5 173.8(3)
